data_4517762
loop_
_publ_author_name
'Lubomir Smrcok'
'Armel Le Bail'
'Miroslav Boca'
'Aydar Rakhmatullin'

_publ_section_title
;
 Polymorphism of K2ZrF6
;
_journal_name_full 'Crystal Growth & Design'
_journal_page_first 3867
_journal_page_last 3881
_journal_paper_doi 10.1021/acs.cgd.0c00166
_journal_volume 20
_journal_year 2020
_chemical_formula_moiety 'F6 Zr, 2(K)'
_chemical_formula_sum 'F6 K2 Zr'
_chemical_formula_weight 283.42
_chemical_name_common
;
K2ZrF6
;
_space_group_IT_number 63
_space_group_name_Hall '-C 2c 2'
_space_group_name_H-M_alt 'C m c m'
_symmetry_cell_setting orthorhombic
_symmetry_space_group_name_Hall '-C 2c 2'
_symmetry_space_group_name_H-M 'C m c m'
_cell_angle_alpha 90.00000
_cell_angle_beta 90.00000
_cell_angle_gamma 90.00000
_cell_formula_units_Z 16
_cell_length_a 6.40840(5)
_cell_length_b 20.76974(18)
_cell_length_c 19.98880(17)
_cell_measurement_temperature 568
_cell_volume 2660.53(4)
_computing_molecular_graphics DIAMOND
_computing_structure_refinement FULLPROF
_computing_structure_solution ESPOIR
_diffrn_ambient_temperature 568
_diffrn_measurement_device_type synchrotron
_diffrn_radiation_probe x-ray
_diffrn_radiation_type synchrotron
_diffrn_radiation_wavelength 0.82711
_exptl_absorpt_coefficient_mu 4.427
_exptl_crystal_density_diffrn 2.830
_exptl_crystal_density_method 'Not Measured'
_exptl_crystal_F_000 2112
_pd_char_colour white
_pd_instr_location
; 
Diamond Light Source, Didcot, UK
;
_pd_meas_2theta_range_inc 0.004
_pd_meas_2theta_range_max 50.00
_pd_meas_2theta_range_min 2.084
_pd_meas_number_of_points 11980
_pd_proc_2theta_range_inc 0.004
_pd_proc_2theta_range_max 50.0000
_pd_proc_2theta_range_min 2.0898
_pd_proc_ls_pref_orient_corr ' ?'
_pd_proc_ls_prof_R_factor 2.9215
_pd_proc_ls_prof_wR_expected 1.2114
_pd_proc_ls_prof_wR_factor 4.5210
_pd_proc_wavelength 0.827110
_refine_ls_goodness_of_fit_all 3.73
_refine_ls_number_parameters 177
_refine_ls_number_reflns 859
_refine_ls_number_restraints 0
_refine_ls_R_I_factor 7.6317
_refine_ls_shift/su_max 0.03
_cod_data_source_file K2ZrF6-form-VI-568K.cif
_cod_data_source_block K2ZrF6-form-VI-568K
_cod_depositor_comments
;
The following automatic conversions were performed:

data item '_symmetry_cell_setting' value 'Orthorhombic' was changed
to 'orthorhombic' in accordance with the built-in table derived from
the CIF Core dictionary named 'cif_core.dic' version 2.4.5 last
updated on 2014-11-21.

Automatic conversion script
Id: cif_fix_values 7556 2019-12-06 15:28:31Z antanas 
;
_cod_database_code 4517762
_pd_proc_ls_prof_cr_factor 15.2393
_pd_proc_ls_prof_cwr_factor 13.8635
_pd_proc_ls_prof_cwr_expected 3.7146
_pd_proc_ls_prof_chi2 13.9291
_pd_proc_ls_prof_echi2 14.6733

loop_
_symmetry_equiv_pos_as_xyz
x,y,z
x,-y,-z
-x,y,-z+1/2
-x,-y,z+1/2
-x,-y,-z
-x,y,z
x,-y,z+1/2
x,y,-z+1/2
x+1/2,y+1/2,z
x+1/2,-y+1/2,-z
-x+1/2,y+1/2,-z+1/2
-x+1/2,-y+1/2,z+1/2
-x+1/2,-y+1/2,-z
-x+1/2,y+1/2,z
x+1/2,-y+1/2,z+1/2
x+1/2,y+1/2,-z+1/2

loop_
_atom_site_label
_atom_site_fract_x
_atom_site_fract_y
_atom_site_fract_z
_atom_site_U_iso_or_equiv
_atom_site_occupancy
_atom_site_adp_type
_atom_site_type_symbol
ZR1 0.50000 0.87215(10) 0.03614(10) 0.0395(8) 1.00000 Uiso Zr
ZR2 0.50000 0.30444(12) 0.75000 0.0190(10) 1.00000 Uiso Zr
ZR3 0.50000 0.50297(16) 0.75000 0.0694(13) 1.00000 Uiso Zr
K1 0.00000 0.7746(2) 0.3473(2) 0.0696(19) 1.00000 Uiso K
K2 0.00000 0.1887(2) 0.0551(2) 0.070(2) 1.00000 Uiso K
K3 0.50000 0.0676(2) 0.3523(2) 0.094(2) 1.00000 Uiso K
K4 0.00000 0.00000 0.00000 0.162(4) 1.00000 Uiso K
K5 0.50000 0.1133(3) 0.75000 0.119(3) 1.00000 Uiso K
F1 0.3010(13) 0.8259(4) 0.4168(4) 0.143(4) 1.00000 Uiso F
F2 0.2113(10) 0.5880(3) 0.0180(4) 0.133(4) 1.00000 Uiso F
F3 0.2007(8) 0.8241(3) 0.8236(3) 0.056(3) 1.00000 Uiso F
F4 0.3000(14) 0.2261(4) 0.75000 0.063(4) 1.00000 Uiso F
F5 0.00000 0.5634(6) 0.9063(5) 0.124(5) 1.00000 Uiso F
F6 0.50000 0.8011(5) -0.0279(6) 0.133(5) 1.00000 Uiso F
F7 0.7944(18) 0.4986(6) 0.75000 0.210(7) 1.00000 Uiso F
F8 0.50000 0.4981(5) 0.6588(6) 0.140(6) 1.00000 Uiso F
F9 0.50000 0.5899(11) 0.75000 0.322(14) 1.00000 Uiso F
F10 0.50000 0.4047(6) 0.75000 0.071(5) 1.00000 Uiso F

loop_
_atom_type_symbol
_atom_type_scat_Cromer_Mann_a1
_atom_type_scat_Cromer_Mann_b1
_atom_type_scat_Cromer_Mann_a2
_atom_type_scat_Cromer_Mann_b2
_atom_type_scat_Cromer_Mann_a3
_atom_type_scat_Cromer_Mann_b3
_atom_type_scat_Cromer_Mann_a4
_atom_type_scat_Cromer_Mann_b4
_atom_type_scat_Cromer_Mann_c
_atom_type_scat_dispersion_real
_atom_type_scat_dispersion_imag
_atom_type_scat_source
F 3.63220 5.27756 3.51057 14.73530 1.26064 0.44226 0.94071 47.34370 0.65340 0.02400 0.01000 International_Tables_for_Crystallography_Vol.C(1991)_Tables_6.1.1.4_and_6.1.1.5
Zr 18.16680 1.21480 10.05620 10.14830 1.01118 21.60540 -2.64790 -0.10276 9.41454 -1.44700 0.74000 International_Tables_for_Crystallography_Vol.C(1991)_Tables_6.1.1.4_and_6.1.1.5
K 7.95780 12.63310 7.49170 0.76740 6.35900 -0.00200 1.19150 31.91280 -4.99780 0.24600 0.33500 International_Tables_for_Crystallography_Vol.C(1991)_Tables_6.1.1.4_and_6.1.1.5

loop_
_geom_angle_atom_site_label_1
_geom_angle_atom_site_label_2
_geom_angle_atom_site_label_3
_geom_angle
_geom_angle_site_symmetry_1
_geom_angle_site_symmetry_3
F1 ZR1 F1 87.0(6) 3_655 8_555
F1 ZR1 F2 91.4(6) 3_655 10_565
F1 ZR1 F2 174.0(7) 3_655 13_565
F1 ZR1 F5 93.6(8) 3_655 10_566
F1 ZR1 F6 86.6(7) 3_655 1_555
F1 ZR1 F2 174.0(7) 8_555 10_565
F1 ZR1 F2 91.4(6) 8_555 13_565
F1 ZR1 F5 93.6(8) 8_555 10_566
F1 ZR1 F6 86.6(7) 8_555 1_555
F2 ZR1 F2 89.6(5) 10_565 13_565
F2 ZR1 F5 92.3(7) 10_565 10_566
F2 ZR1 F6 87.5(6) 10_565 1_555
F2 ZR1 F5 92.3(7) 13_565 10_566
F2 ZR1 F6 87.5(6) 13_565 1_555
F5 ZR1 F6 179.7(11) 10_566 1_555
F3 ZR2 F3 156.4(5) 9_545 11_546
F3 ZR2 F3 80.2(4) 9_545 14_545
F3 ZR2 F3 94.9(4) 9_545 16_546
F3 ZR2 F4 124.0(6) 9_545 1_555
F3 ZR2 F4 76.2(4) 9_545 3_656
F3 ZR2 F10 78.2(5) 9_545 1_555
F3 ZR2 F3 94.9(4) 11_546 14_545
F3 ZR2 F3 80.2(4) 11_546 16_546
F3 ZR2 F4 76.2(4) 11_546 1_555
F3 ZR2 F4 124.0(6) 11_546 3_656
F3 ZR2 F10 78.2(5) 11_546 1_555
F3 ZR2 F3 156.4(5) 14_545 16_546
F3 ZR2 F4 76.2(4) 14_545 1_555
F3 ZR2 F4 124.0(6) 14_545 3_656
F3 ZR2 F10 78.2(5) 14_545 1_555
F3 ZR2 F4 124.0(6) 16_546 1_555
F3 ZR2 F4 76.2(4) 16_546 3_656
F3 ZR2 F10 78.2(5) 16_546 1_555
F4 ZR2 F4 76.5(6) 1_555 3_656
F4 ZR2 F10 141.8(2) 1_555 1_555
F4 ZR2 F10 141.8(2) 3_656 1_555
F7 ZR3 F7 174.5(11) 1_555 3_656
F7 ZR3 F8 89.85(3) 1_555 1_555
F7 ZR3 F8 89.85(3) 1_555 3_656
F7 ZR3 F9 92.8(4) 1_555 1_555
F7 ZR3 F10 87.2(8) 1_555 1_555
F7 ZR3 F8 89.85(3) 3_656 1_555
F7 ZR3 F8 89.85(3) 3_656 3_656
F7 ZR3 F9 92.8(12) 3_656 1_555
F7 ZR3 F10 87.2(8) 3_656 1_555
F8 ZR3 F8 173.6(12) 1_555 3_656
F8 ZR3 F9 93.2(3) 1_555 1_555
F8 ZR3 F10 86.8(3) 1_555 1_555
F8 ZR3 F9 93.2(3) 3_656 1_555
F8 ZR3 F10 86.8(3) 3_656 1_555
F9 ZR3 F10 180.0(18) 1_555 1_555
F1 K1 F1 95.5(5) 1_555 6_555
F1 K1 F3 83.4(4) 1_555 12_564
F1 K1 F3 151.9(5) 1_555 15_464
F1 K1 F4 82.0(3) 1_555 2_566
F1 K1 F4 154.4(5) 1_555 4_564
F1 K1 F6 76.5(4) 1_555 12_565
F1 K1 F9 88.1(5) 1_555 10_466
F1 K1 F3 151.9(5) 6_555 12_564
F1 K1 F3 83.4(4) 6_555 15_464
F1 K1 F4 154.4(5) 6_555 2_566
F1 K1 F4 82.0(3) 6_555 4_564
F1 K1 F6 76.5(4) 6_555 12_565
F1 K1 F9 88.1(5) 6_555 10_466
F3 K1 F3 84.7(3) 12_564 15_464
F3 K1 F4 53.4(3) 12_564 2_566
F3 K1 F4 110.6(4) 12_564 4_564
F3 K1 F6 75.9(4) 12_564 12_565
F3 K1 F9 119.9(8) 12_564 10_466
F3 K1 F4 110.6(4) 15_464 2_566
F3 K1 F4 53.4(3) 15_464 4_564
F3 K1 F6 75.9(4) 15_464 12_565
F3 K1 F9 119.9(8) 15_464 10_466
F4 K1 F4 89.3(4) 2_566 4_564
F4 K1 F6 126.8(5) 2_566 12_565
F4 K1 F9 66.4(6) 2_566 10_466
F4 K1 F6 126.8(5) 4_564 12_565
F4 K1 F9 66.4(6) 4_564 10_466
F6 K1 F9 156.9(8) 12_565 10_466
F1 K2 F1 69.5(3) 4_564 7_564
F1 K2 F1 117.0(4) 4_564 11_545
F1 K2 F1 89.8(4) 4_564 16_445
F1 K2 F2 50.2(3) 4_564 9_445
F1 K2 F2 95.2(4) 4_564 14_545
F1 K2 F3 167.3(4) 4_564 2_566
F1 K2 F3 116.3(4) 4_564 5_566
F1 K2 F6 46.3(2) 4_564 2_465
F1 K2 F6 115.5(3) 4_564 2_565
F1 K2 F6 66.4(4) 4_564 9_445
F1 K2 F1 89.8(4) 7_564 11_545
F1 K2 F1 117.0(4) 7_564 16_445
F1 K2 F2 95.2(4) 7_564 9_445
F1 K2 F2 50.2(3) 7_564 14_545
F1 K2 F3 116.3(4) 7_564 2_566
F1 K2 F3 167.3(4) 7_564 5_566
F1 K2 F6 115.5(3) 7_564 2_465
F1 K2 F6 46.3(2) 7_564 2_565
F1 K2 F6 66.4(4) 7_564 9_445
F1 K2 F1 47.4(3) 11_545 16_445
F1 K2 F2 162.4(4) 11_545 9_445
F1 K2 F2 116.0(4) 11_545 14_545
F1 K2 F3 75.1(3) 11_545 2_566
F1 K2 F3 96.8(4) 11_545 5_566
F1 K2 F6 111.5(3) 11_545 2_465
F1 K2 F6 64.9(3) 11_545 2_565
F1 K2 F6 51.0(4) 11_545 9_445
F1 K2 F2 116.0(4) 16_445 9_445
F1 K2 F2 162.4(4) 16_445 14_545
F1 K2 F3 96.8(4) 16_445 2_566
F1 K2 F3 75.1(3) 16_445 5_566
F1 K2 F6 64.9(3) 16_445 2_465
F1 K2 F6 111.5(3) 16_445 2_565
F1 K2 F6 51.0(4) 16_445 9_445
F2 K2 F2 79.6(3) 9_445 14_545
F2 K2 F3 117.0(4) 9_445 2_566
F2 K2 F3 81.8(3) 9_445 5_566
F2 K2 F6 51.3(2) 9_445 2_465
F2 K2 F6 129.4(3) 9_445 2_565
F2 K2 F6 116.2(5) 9_445 9_445
F2 K2 F3 81.8(3) 14_545 2_566
F2 K2 F3 117.0(4) 14_545 5_566
F2 K2 F6 129.4(3) 14_545 2_465
F2 K2 F6 51.3(2) 14_545 2_565
F2 K2 F6 116.2(5) 14_545 9_445
F3 K2 F3 55.6(2) 2_566 5_566
F3 K2 F6 127.7(3) 2_566 2_465
F3 K2 F6 72.2(3) 2_566 2_565
F3 K2 F6 126.0(5) 2_566 9_445
F3 K2 F6 72.2(3) 5_566 2_465
F3 K2 F6 127.7(3) 5_566 2_565
F3 K2 F6 126.0(5) 5_566 9_445
F6 K2 F6 159.36(6) 2_465 2_565
F6 K2 F6 81.4(3) 2_465 9_445
F6 K2 F6 81.4(3) 2_565 9_445
F2 K3 F2 54.5(3) 11_545 16_545
F2 K3 F3 110.6(4) 11_545 4_664
F2 K3 F3 76.6(3) 11_545 7_564
F2 K3 F5 79.0(4) 11_545 12_554
F2 K3 F7 119.8(4) 11_545 10_456
F2 K3 F7 158.2(5) 11_545 12_654
F2 K3 F8 72.0(3) 11_545 10_456
F2 K3 F8 122.2(4) 11_545 10_556
F2 K3 F3 76.6(3) 16_545 4_664
F2 K3 F3 110.6(4) 16_545 7_564
F2 K3 F5 79.0(4) 16_545 12_554
F2 K3 F7 158.2(5) 16_545 10_456
F2 K3 F7 119.8(4) 16_545 12_654
F2 K3 F8 122.2(4) 16_545 10_456
F2 K3 F8 72.0(3) 16_545 10_556
F3 K3 F3 79.1(3) 4_664 7_564
F3 K3 F5 139.9(5) 4_664 12_554
F3 K3 F7 121.9(5) 4_664 10_456
F3 K3 F7 85.9(4) 4_664 12_654
F3 K3 F8 149.9(3) 4_664 10_456
F3 K3 F8 72.3(3) 4_664 10_556
F3 K3 F5 139.9(5) 7_564 12_554
F3 K3 F7 85.9(4) 7_564 10_456
F3 K3 F7 121.9(5) 7_564 12_654
F3 K3 F8 72.3(3) 7_564 10_456
F3 K3 F8 149.9(3) 7_564 10_556
F5 K3 F7 79.2(4) 12_554 10_456
F5 K3 F7 79.2(4) 12_554 12_654
F5 K3 F8 70.1(3) 12_554 10_456
F5 K3 F8 70.1(3) 12_554 10_556
F7 K3 F7 56.3(4) 10_456 12_654
F7 K3 F8 47.8(3) 10_456 10_456
F7 K3 F8 101.2(4) 10_456 10_556
F7 K3 F8 101.2(4) 12_654 10_456
F7 K3 F8 47.8(3) 12_654 10_556
F8 K3 F8 133.32(10) 10_456 10_556
F2 K4 F2 90.4(3) 9_445 10_455
F2 K4 F2 180.0(4) 9_445 13_555
F2 K4 F2 89.6(3) 9_445 14_545
F2 K4 F8 98.4(5) 9_445 11_545
F2 K4 F8 81.6(4) 9_445 12_554
F2 K4 F2 89.6(3) 10_455 13_555
F2 K4 F2 180.0(4) 10_455 14_545
F2 K4 F8 81.6(4) 10_455 11_545
F2 K4 F8 98.4(5) 10_455 12_554
F2 K4 F2 90.4(3) 13_555 14_545
F2 K4 F8 81.6(4) 13_555 11_545
F2 K4 F8 98.4(5) 13_555 12_554
F2 K4 F8 98.4(5) 14_545 11_545
F2 K4 F8 81.6(4) 14_545 12_554
F8 K4 F8 180.0(7) 11_545 12_554
F4 K5 F4 57.4(4) 1_555 3_656
F4 K5 F5 106.0(5) 1_555 9_545
F4 K5 F5 106.0(5) 1_555 11_546
F4 K5 F7 122.4(7) 1_555 9_445
F4 K5 F7 179.7(7) 1_555 11_646
F4 K5 F9 69.9(5) 1_555 9_445
F4 K5 F9 127.3(6) 1_555 9_545
F4 K5 F5 106.0(5) 3_656 9_545
F4 K5 F5 106.0(5) 3_656 11_546
F4 K5 F7 179.7(7) 3_656 9_445
F4 K5 F7 122.4(7) 3_656 11_646
F4 K5 F9 127.3(6) 3_656 9_445
F4 K5 F9 69.9(5) 3_656 9_545
F5 K5 F5 143.3(5) 9_545 11_546
F5 K5 F7 74.0(4) 9_545 9_445
F5 K5 F7 74.0(4) 9_545 11_646
F5 K5 F9 87.3(3) 9_545 9_445
F5 K5 F9 87.3(3) 9_545 9_545
F5 K5 F7 74.0(4) 11_546 9_445
F5 K5 F7 74.0(4) 11_546 11_646
F5 K5 F9 87.3(3) 11_546 9_445
F5 K5 F9 87.3(3) 11_546 9_545
F7 K5 F7 57.9(5) 9_445 11_646
F7 K5 F9 52.4(5) 9_445 9_445
F7 K5 F9 110.3(5) 9_445 9_545
F7 K5 F9 110.3(5) 11_646 9_445
F7 K5 F9 52.4(5) 11_646 9_545
F9 K5 F9 162.75(9) 9_445 9_545
ZR1 F1 K1 172.9(4) 3_655 1_555
ZR1 F1 K2 91.4(3) 3_655 4_565
ZR1 F1 K2 95.7(4) 3_655 11_555
ZR1 F1 F1 46.5(4) 3_655 6_655
ZR1 F1 F2 45.3(4) 3_655 12_565
ZR1 F1 F6 48.3(5) 3_655 3_655
ZR1 F1 F6 128.2(5) 3_655 12_565
K1 F1 K2 88.7(3) 1_555 4_565
K1 F1 K2 91.4(3) 1_555 11_555
K1 F1 F1 137.8(5) 1_555 6_655
K1 F1 F2 130.4(4) 1_555 12_565
K1 F1 F5 132.2(5) 1_555 12_564
K1 F1 F6 137.2(5) 1_555 3_655
K1 F1 F6 56.2(4) 1_555 12_565
K2 F1 K2 90.2(2) 4_565 11_555
K2 F1 F1 124.7(4) 4_565 6_655
K2 F1 F2 55.3(3) 4_565 12_565
K2 F1 F5 114.8(4) 4_565 12_564
K2 F1 F6 64.3(3) 4_565 3_655
K2 F1 F6 49.5(3) 4_565 12_565
K2 F1 F1 66.3(4) 11_555 6_655
K2 F1 F2 118.3(4) 11_555 12_565
K2 F1 F5 127.1(6) 11_555 12_564
K2 F1 F6 58.4(4) 11_555 3_655
K2 F1 F6 58.7(3) 11_555 12_565
F1 F1 F2 91.7(5) 6_655 12_565
F1 F1 F5 61.1(5) 6_655 12_564
F1 F1 F6 60.8(5) 6_655 3_655
F1 F1 F6 124.0(5) 6_655 12_565
F2 F1 F5 59.8(5) 12_565 12_564
F2 F1 F6 60.5(4) 12_565 3_655
F2 F1 F6 104.5(5) 12_565 12_565
F5 F1 F6 90.2(6) 12_564 3_655
F5 F1 F6 164.2(6) 12_564 12_565
F6 F1 F6 81.4(4) 3_655 12_565
ZR1 F2 K2 106.5(3) 10_465 9_555
ZR1 F2 K3 103.5(3) 10_465 11_555
ZR1 F2 K4 136.0(3) 10_465 9_555
ZR1 F2 F2 45.2(3) 10_465 6_555
ZR1 F2 F6 46.8(4) 10_465 10_465
K2 F2 K3 99.9(2) 9_555 11_555
K2 F2 K4 95.0(2) 9_555 9_555
K2 F2 F1 74.4(3) 9_555 12_564
K2 F2 F2 129.8(3) 9_555 6_555
K2 F2 F5 132.9(5) 9_555 1_554
K2 F2 F6 71.5(3) 9_555 10_465
K3 F2 K4 110.1(2) 11_555 9_555
K3 F2 F1 137.6(4) 11_555 12_564
K3 F2 F2 62.7(3) 11_555 6_555
K3 F2 F5 118.4(5) 11_555 1_554
K3 F2 F6 80.0(4) 11_555 10_465
K4 F2 F1 112.3(4) 9_555 12_564
K4 F2 F2 134.8(3) 9_555 6_555
K4 F2 F5 96.3(4) 9_555 1_554
K4 F2 F6 164.7(4) 9_555 10_465
F1 F2 F2 88.3(4) 12_564 6_555
F1 F2 F5 58.9(4) 12_564 1_554
F1 F2 F6 58.1(4) 12_564 10_465
F2 F2 F5 59.4(4) 6_555 1_554
F2 F2 F6 59.6(4) 6_555 10_465
F5 F2 F6 88.3(6) 1_554 10_465
ZR2 F3 K1 114.2(2) 9_455 12_565
ZR2 F3 K2 109.1(3) 9_455 2_566
ZR2 F3 K3 134.7(3) 9_455 4_665
ZR2 F3 F3 49.9(3) 9_455 6_555
ZR2 F3 F4 53.2(3) 9_455 11_556
ZR2 F3 F10 52.4(4) 9_455 9_455
K1 F3 K2 95.7(2) 12_565 2_566
K1 F3 K3 94.4(2) 12_565 4_665
K1 F3 F3 132.4(3) 12_565 6_555
K1 F3 F3 99.6(3) 12_565 8_556
K1 F3 F4 61.0(3) 12_565 11_556
K1 F3 F10 154.2(5) 12_565 9_455
K2 F3 K3 101.6(2) 2_566 4_665
K2 F3 F3 62.2(3) 2_566 6_555
K2 F3 F3 151.6(4) 2_566 8_556
K2 F3 F4 115.9(3) 2_566 11_556
K2 F3 F10 109.4(4) 2_566 9_455
K3 F3 F3 129.6(3) 4_665 6_555
K3 F3 F3 101.0(3) 4_665 8_556
K3 F3 F4 135.9(4) 4_665 11_556
K3 F3 F10 86.6(3) 4_665 9_455
F3 F3 F3 90.0(3) 6_555 8_556
F3 F3 F4 89.9(4) 6_555 11_556
F3 F3 F10 60.0(4) 6_555 9_455
F3 F3 F4 54.1(3) 8_556 11_556
F3 F3 F10 55.1(3) 8_556 9_455
F4 F3 F10 101.0(6) 11_556 9_455
ZR2 F4 K1 116.1(3) 1_555 2_566
ZR2 F4 K1 116.1(3) 1_555 4_565
ZR2 F4 K5 113.1(4) 1_555 1_555
ZR2 F4 F3 50.5(3) 1_555 11_546
ZR2 F4 F3 50.5(3) 1_555 14_545
ZR2 F4 F4 51.8(4) 1_555 3_656
ZR2 F4 F9 176.0(9) 1_555 9_445
K1 F4 K1 90.7(3) 2_566 4_565
K1 F4 K5 109.4(3) 2_566 1_555
K1 F4 F3 65.6(3) 2_566 11_546
K1 F4 F3 114.8(4) 2_566 14_545
K1 F4 F4 134.7(5) 2_566 3_656
K1 F4 F9 66.5(6) 2_566 9_445
K1 F4 K5 109.4(3) 4_565 1_555
K1 F4 F3 114.8(4) 4_565 11_546
K1 F4 F3 65.6(3) 4_565 14_545
K1 F4 F4 134.7(5) 4_565 3_656
K1 F4 F9 66.5(6) 4_565 9_445
K5 F4 F3 135.4(5) 1_555 11_546
K5 F4 F3 135.4(5) 1_555 14_545
K5 F4 F4 61.3(4) 1_555 3_656
K5 F4 F9 62.9(4) 1_555 9_445
F3 F4 F3 71.7(4) 11_546 14_545
F3 F4 F4 90.1(5) 11_546 3_656
F3 F4 F9 132.0(9) 11_546 9_445
F3 F4 F4 90.1(5) 14_545 3_656
F3 F4 F9 132.0(9) 14_545 9_445
F4 F4 F9 124.2(7) 3_656 9_445
ZR1 F5 K3 161.0(5) 10_466 12_555
ZR1 F5 K5 112.3(4) 10_466 9_455
ZR1 F5 F2 46.2(5) 10_466 1_556
ZR1 F5 F2 46.2(5) 10_466 6_556
K3 F5 K5 86.7(4) 12_555 9_455
K3 F5 F1 147.1(5) 12_555 12_565
K3 F5 F1 147.1(5) 12_555 15_465
K3 F5 F2 119.2(5) 12_555 1_556
K3 F5 F2 119.2(5) 12_555 6_556
K5 F5 F1 78.5(4) 9_455 12_565
K5 F5 F1 78.5(4) 9_455 15_465
K5 F5 F2 137.4(4) 9_455 1_556
K5 F5 F2 137.4(4) 9_455 6_556
F1 F5 F1 57.8(5) 12_565 15_465
F1 F5 F2 61.3(5) 12_565 1_556
F1 F5 F2 90.7(5) 12_565 6_556
F1 F5 F2 90.7(5) 15_465 1_556
F1 F5 F2 61.3(5) 15_465 6_556
F2 F5 F2 61.2(4) 1_556 6_556
ZR1 F6 K1 163.2(5) 1_555 12_564
ZR1 F6 K2 93.5(3) 1_555 2_565
ZR1 F6 K2 93.5(3) 1_555 2_665
ZR1 F6 K2 103.7(4) 1_555 9_555
ZR1 F6 F1 45.1(5) 1_555 3_655
ZR1 F6 F1 45.1(5) 1_555 8_555
ZR1 F6 F1 142.0(5) 1_555 12_564
ZR1 F6 F1 142.0(5) 1_555 15_564
ZR1 F6 F2 45.7(4) 1_555 10_565
ZR1 F6 F2 45.7(4) 1_555 13_565
K1 F6 K2 83.9(3) 12_564 2_565
K1 F6 K2 83.9(3) 12_564 2_665
K1 F6 K2 93.2(4) 12_564 9_555
K1 F6 F1 145.5(5) 12_564 3_655
K1 F6 F1 145.5(5) 12_564 8_555
K1 F6 F1 47.3(3) 12_564 12_564
K1 F6 F1 47.3(3) 12_564 15_564
K1 F6 F2 121.4(4) 12_564 10_565
K1 F6 F2 121.4(4) 12_564 13_565
K2 F6 K2 159.36(6) 2_565 2_665
K2 F6 K2 98.6(3) 2_565 9_555
K2 F6 F1 127.5(4) 2_565 3_655
K2 F6 F1 69.4(4) 2_565 8_555
K2 F6 F1 56.4(3) 2_565 12_564
K2 F6 F1 123.1(3) 2_565 15_564
K2 F6 F2 117.0(3) 2_565 10_565
K2 F6 F2 57.3(3) 2_565 13_565
K2 F6 K2 98.6(3) 2_665 9_555
K2 F6 F1 69.4(4) 2_665 3_655
K2 F6 F1 127.5(4) 2_665 8_555
K2 F6 F1 123.1(3) 2_665 12_564
K2 F6 F1 56.4(3) 2_665 15_564
K2 F6 F2 57.3(3) 2_665 10_565
K2 F6 F2 117.0(3) 2_665 13_565
K2 F6 F1 70.6(4) 9_555 3_655
K2 F6 F1 70.6(4) 9_555 8_555
K2 F6 F1 64.0(4) 9_555 12_564
K2 F6 F1 64.0(4) 9_555 15_564
K2 F6 F2 131.1(4) 9_555 10_565
K2 F6 F2 131.1(4) 9_555 13_565
F1 F6 F1 58.4(5) 3_655 8_555
F1 F6 F1 134.1(5) 3_655 12_564
F1 F6 F1 98.6(5) 3_655 15_564
F1 F6 F2 61.4(4) 3_655 10_565
F1 F6 F2 90.8(5) 3_655 13_565
F1 F6 F1 98.6(5) 8_555 12_564
F1 F6 F1 134.1(5) 8_555 15_564
F1 F6 F2 90.8(5) 8_555 10_565
F1 F6 F2 61.4(4) 8_555 13_565
F1 F6 F1 68.0(4) 12_564 15_564
F1 F6 F2 164.5(5) 12_564 10_565
F1 F6 F2 113.5(5) 12_564 13_565
F1 F6 F2 113.5(5) 15_564 10_565
F1 F6 F2 164.5(5) 15_564 13_565
F2 F6 F2 60.7(4) 10_565 13_565
ZR3 F7 K3 119.6(4) 1_555 10_556
ZR3 F7 K3 119.6(4) 1_555 12_655
ZR3 F7 K5 116.2(5) 1_555 9_555
ZR3 F7 F7 177.2(8) 1_555 3_756
ZR3 F7 F10 48.7(6) 1_555 1_555
K3 F7 K3 94.1(3) 10_556 12_655
K3 F7 K5 101.7(4) 10_556 9_555
K3 F7 F7 61.9(4) 10_556 3_756
K3 F7 F8 80.1(3) 10_556 1_555
K3 F7 F8 147.7(5) 10_556 3_656
K3 F7 F9 133.0(8) 10_556 1_555
K3 F7 F10 88.5(4) 10_556 1_555
K3 F7 K5 101.7(4) 12_655 9_555
K3 F7 F7 61.9(4) 12_655 3_756
K3 F7 F8 147.7(5) 12_655 1_555
K3 F7 F8 80.1(3) 12_655 3_656
K3 F7 F9 133.0(8) 12_655 1_555
K3 F7 F10 88.5(4) 12_655 1_555
K5 F7 F7 61.1(5) 9_555 3_756
K5 F7 F8 110.6(5) 9_555 1_555
K5 F7 F8 110.6(5) 9_555 3_656
K5 F7 F9 73.8(5) 9_555 1_555
K5 F7 F10 164.9(6) 9_555 1_555
F7 F7 F8 136.0(6) 3_756 1_555
F7 F7 F8 136.0(6) 3_756 3_656
F7 F7 F9 134.9(8) 3_756 1_555
F7 F7 F10 134.0(7) 3_756 1_555
F8 F7 F8 88.0(6) 1_555 3_656
F8 F7 F9 59.7(7) 1_555 1_555
F8 F7 F10 59.8(5) 1_555 1_555
F8 F7 F9 59.7(7) 3_656 1_555
F8 F7 F10 59.8(5) 3_656 1_555
F9 F7 F10 91.1(10) 1_555 1_555
ZR3 F8 K3 94.9(4) 1_555 10_456
ZR3 F8 K3 94.9(4) 1_555 10_556
ZR3 F8 K4 176.1(4) 1_555 11_555
ZR3 F8 F7 46.1(5) 1_555 1_555
ZR3 F8 F7 46.1(5) 1_555 3_656
ZR3 F8 F10 50.0(6) 1_555 1_555
K3 F8 K3 133.32(10) 10_456 10_556
K3 F8 K4 86.6(2) 10_456 11_555
K3 F8 F7 134.9(5) 10_456 1_555
K3 F8 F7 52.1(3) 10_456 3_656
K3 F8 F9 109.1(6) 10_456 1_555
K3 F8 F10 76.0(3) 10_456 1_555
K3 F8 K4 86.6(2) 10_556 11_555
K3 F8 F7 52.1(3) 10_556 1_555
K3 F8 F7 134.9(5) 10_556 3_656
K3 F8 F9 109.1(6) 10_556 1_555
K3 F8 F10 76.0(3) 10_556 1_555
K4 F8 F7 134.0(4) 11_555 1_555
K4 F8 F7 134.0(4) 11_555 3_656
K4 F8 F9 133.0(6) 11_555 1_555
K4 F8 F10 133.9(4) 11_555 1_555
F7 F8 F7 92.0(6) 1_555 3_656
F7 F8 F9 61.1(7) 1_555 1_555
F7 F8 F10 61.8(5) 1_555 1_555
F7 F8 F9 61.1(7) 3_656 1_555
F7 F8 F10 61.8(5) 3_656 1_555
F9 F8 F10 93.1(10) 1_555 1_555
ZR3 F9 K1 145.4(8) 1_555 10_566
ZR3 F9 K1 145.4(8) 1_555 12_565
ZR3 F9 K5 98.6(8) 1_555 9_455
ZR3 F9 K5 98.6(8) 1_555 9_555
ZR3 F9 F4 145.8(9) 1_555 9_555
ZR3 F9 F4 145.8(9) 1_555 11_556
K1 F9 K1 69.3(5) 10_566 12_565
K1 F9 K5 82.9(3) 10_566 9_455
K1 F9 K5 82.9(3) 10_566 9_555
K1 F9 F4 47.1(5) 10_566 9_555
K1 F9 F4 47.1(5) 10_566 11_556
K1 F9 F7 125.7(7) 10_566 1_555
K1 F9 F7 125.7(7) 10_566 3_656
K1 F9 F8 101.6(6) 10_566 1_555
K1 F9 F8 170.9(7) 10_566 3_656
K1 F9 K5 82.9(3) 12_565 9_455
K1 F9 K5 82.9(3) 12_565 9_555
K1 F9 F4 47.1(5) 12_565 9_555
K1 F9 F4 47.1(5) 12_565 11_556
K1 F9 F7 125.7(7) 12_565 1_555
K1 F9 F7 125.7(7) 12_565 3_656
K1 F9 F8 170.9(7) 12_565 1_555
K1 F9 F8 101.6(6) 12_565 3_656
K5 F9 K5 162.75(9) 9_455 9_555
K5 F9 F4 115.6(4) 9_455 9_555
K5 F9 F4 47.2(4) 9_455 11_556
K5 F9 F7 143.5(6) 9_455 1_555
K5 F9 F7 53.8(5) 9_455 3_656
K5 F9 F8 96.2(5) 9_455 1_555
K5 F9 F8 96.2(5) 9_455 3_656
K5 F9 F4 47.2(4) 9_555 9_555
K5 F9 F4 115.6(4) 9_555 11_556
K5 F9 F7 53.8(5) 9_555 1_555
K5 F9 F7 143.5(6) 9_555 3_656
K5 F9 F8 96.2(5) 9_555 1_555
K5 F9 F8 96.2(5) 9_555 3_656
F4 F9 F4 68.4(5) 9_555 11_556
F4 F9 F7 100.9(7) 9_555 1_555
F4 F9 F7 169.3(8) 9_555 3_656
F4 F9 F8 126.7(7) 9_555 1_555
F4 F9 F8 126.7(7) 9_555 3_656
F4 F9 F7 169.3(8) 11_556 1_555
F4 F9 F7 100.9(7) 11_556 3_656
F4 F9 F8 126.7(7) 11_556 1_555
F4 F9 F8 126.7(7) 11_556 3_656
F7 F9 F7 89.7(8) 1_555 3_656
F7 F9 F8 59.2(7) 1_555 1_555
F7 F9 F8 59.2(7) 1_555 3_656
F7 F9 F8 59.2(7) 3_656 1_555
F7 F9 F8 59.2(7) 3_656 3_656
F8 F9 F8 87.4(8) 1_555 3_656
ZR2 F10 ZR3 180.0(6) 1_555 1_555
ZR2 F10 F3 49.4(4) 1_555 9_545
ZR2 F10 F3 49.4(4) 1_555 11_546
ZR2 F10 F3 49.4(4) 1_555 14_545
ZR2 F10 F3 49.4(4) 1_555 16_546
ZR2 F10 F7 136.0(3) 1_555 1_555
ZR2 F10 F7 136.0(3) 1_555 3_656
ZR2 F10 F8 136.8(3) 1_555 1_555
ZR2 F10 F8 136.8(3) 1_555 3_656
ZR3 F10 F3 130.6(5) 1_555 9_545
ZR3 F10 F3 130.6(5) 1_555 11_546
ZR3 F10 F3 130.6(5) 1_555 14_545
ZR3 F10 F3 130.6(5) 1_555 16_546
F3 F10 F3 98.8(4) 9_545 11_546
F3 F10 F3 60.0(4) 9_545 14_545
F3 F10 F3 69.7(4) 9_545 16_546
F3 F10 F7 96.9(6) 9_545 1_555
F3 F10 F7 144.6(7) 9_545 3_656
F3 F10 F8 150.0(6) 9_545 1_555
F3 F10 F8 94.7(5) 9_545 3_656
F3 F10 F3 69.7(4) 11_546 14_545
F3 F10 F3 60.0(4) 11_546 16_546
F3 F10 F7 144.6(7) 11_546 1_555
F3 F10 F7 96.9(6) 11_546 3_656
F3 F10 F8 94.7(5) 11_546 1_555
F3 F10 F8 150.0(6) 11_546 3_656
F3 F10 F3 98.8(4) 14_545 16_546
F3 F10 F7 144.6(7) 14_545 1_555
F3 F10 F7 96.9(6) 14_545 3_656
F3 F10 F8 150.0(6) 14_545 1_555
F3 F10 F8 94.7(5) 14_545 3_656
F3 F10 F7 96.9(6) 16_546 1_555
F3 F10 F7 144.6(7) 16_546 3_656
F3 F10 F8 94.7(5) 16_546 1_555
F3 F10 F8 150.0(6) 16_546 3_656
F7 F10 F7 88.1(7) 1_555 3_656
F7 F10 F8 58.4(5) 1_555 1_555
F7 F10 F8 58.4(5) 1_555 3_656
F7 F10 F8 58.4(5) 3_656 1_555
F7 F10 F8 58.4(5) 3_656 3_656
F8 F10 F8 86.4(7) 1_555 3_656

loop_
_geom_bond_atom_site_label_1
_geom_bond_atom_site_label_2
_geom_bond_distance
_geom_bond_site_symmetry_2
ZR1 K2 3.897(3) 2_565
ZR1 K2 3.897(3) 2_665
ZR1 K2 3.829(5) 9_555
ZR1 K3 3.882(4) 4_664
ZR1 F1 1.853(8) 3_655
ZR1 F1 1.853(8) 8_555
ZR1 F2 1.921(7) 10_565
ZR1 F2 1.921(7) 13_565
ZR1 F5 1.765(12) 10_566
ZR1 F6 1.954(11) 1_555
ZR2 K2 3.898(4) 10_556
ZR2 K2 3.898(4) 12_555
ZR2 K5 3.970(7) 1_555
ZR2 F3 1.996(6) 9_545
ZR2 F3 1.996(6) 11_546
ZR2 F3 1.996(6) 14_545
ZR2 F3 1.996(6) 16_546
ZR2 F4 2.071(9) 1_555
ZR2 F4 2.071(9) 3_656
ZR2 F10 2.082(13) 1_555
ZR3 K5 3.939(4) 9_455
ZR3 K5 3.939(4) 9_555
ZR3 F7 1.889(12) 1_555
ZR3 F7 1.889(12) 3_656
ZR3 F8 1.826(12) 1_555
ZR3 F8 1.826(12) 3_656
ZR3 F9 1.81(2) 1_555
ZR3 F10 2.041(13) 1_555
K1 K1 3.890(6) 3_555
K1 F1 2.605(9) 1_555
K1 F1 2.605(9) 6_555
K1 F3 2.847(7) 12_564
K1 F3 2.847(7) 15_464
K1 F4 2.735(7) 2_566
K1 F4 2.735(7) 4_564
K1 F6 2.949(12) 12_565
K1 F9 3.421(19) 10_466
K2 ZR1 3.897(3) 2_465
K2 ZR1 3.897(3) 2_565
K2 ZR1 3.829(5) 9_445
K2 ZR2 3.898(4) 10_456
K2 F1 3.385(9) 4_564
K2 F1 3.385(9) 7_564
K2 F1 3.172(9) 11_545
K2 F1 3.172(9) 16_445
K2 F2 2.889(7) 9_445
K2 F2 2.889(7) 14_545
K2 F3 2.757(7) 2_566
K2 F3 2.757(7) 5_566
K2 F6 3.257(2) 2_465
K2 F6 3.257(2) 2_565
K2 F6 2.864(12) 9_445
K3 ZR1 3.882(4) 4_665
K3 F2 2.955(8) 11_545
K3 F2 2.955(8) 16_545
K3 F3 3.011(7) 4_664
K3 F3 3.011(7) 7_564
K3 F5 2.927(13) 12_554
K3 F6 3.629(12) 4_665
K3 F7 2.794(9) 10_456
K3 F7 2.794(9) 12_654
K3 F8 3.490(4) 10_456
K3 F8 3.490(4) 10_556
K3 F10 3.844(3) 10_456
K3 F10 3.844(3) 10_556
K4 F2 2.625(6) 9_445
K4 F2 2.625(6) 10_455
K4 F2 2.625(6) 13_555
K4 F2 2.625(6) 14_545
K4 F5 3.938(6) 9_444
K4 F5 3.938(6) 9_544
K4 F5 3.938(6) 10_456
K4 F5 3.938(6) 10_556
K4 F8 3.174(12) 11_545
K4 F8 3.174(12) 12_554
K5 ZR2 3.970(7) 1_555
K5 ZR3 3.939(4) 9_445
K5 ZR3 3.939(4) 9_545
K5 F1 3.786(8) 2_566
K5 F1 3.786(8) 4_665
K5 F1 3.786(8) 5_666
K5 F1 3.786(8) 7_565
K5 F4 2.670(10) 1_555
K5 F4 2.670(10) 3_656
K5 F5 3.292(10) 9_545
K5 F5 3.292(10) 11_546
K5 F7 2.722(13) 9_445
K5 F7 2.722(13) 11_646
K5 F9 3.241(4) 9_445
K5 F9 3.241(4) 9_545
F1 ZR1 1.853(8) 3_655
F1 K1 2.605(9) 1_555
F1 K2 3.385(9) 4_565
F1 K2 3.172(9) 11_555
F1 K5 3.786(8) 2_566
F1 F1 3.858(12) 6_555
F1 F1 2.551(12) 6_655
F1 F2 2.701(11) 12_565
F1 F2 3.769(11) 15_565
F1 F3 3.630(10) 12_564
F1 F4 3.505(8) 2_566
F1 F5 2.638(14) 12_564
F1 F6 2.612(13) 3_655
F1 F6 3.450(12) 12_565
F2 ZR1 1.921(7) 10_465
F2 K2 2.889(7) 9_555
F2 K3 2.955(8) 11_555
F2 K4 2.625(6) 9_555
F2 F1 2.701(11) 12_564
F2 F1 3.769(11) 15_464
F2 F2 3.726(9) 2_565
F2 F2 2.708(9) 6_555
F2 F2 3.700(9) 6_655
F2 F3 3.698(10) 13_566
F2 F5 2.661(12) 1_554
F2 F5 3.743(13) 2_566
F2 F6 2.679(11) 10_465
F2 F8 3.813(12) 4_664
F3 ZR2 1.996(6) 9_455
F3 K1 2.847(7) 12_565
F3 K2 2.757(7) 2_566
F3 K3 3.011(7) 4_665
F3 F1 3.630(10) 12_565
F3 F2 3.698(10) 13_566
F3 F3 3.908(8) 3_556
F3 F3 2.572(7) 6_555
F3 F3 3.836(7) 6_655
F3 F3 2.942(8) 8_556
F3 F4 3.592(10) 9_455
F3 F4 2.511(9) 11_556
F3 F6 3.566(12) 1_556
F3 F7 3.957(13) 9_455
F3 F8 3.852(12) 11_556
F3 F10 2.573(10) 9_455
F4 ZR2 2.071(9) 1_555
F4 K1 2.735(7) 2_566
F4 K1 2.735(7) 4_565
F4 K5 2.670(10) 1_555
F4 F1 3.505(8) 2_566
F4 F1 3.505(8) 7_565
F4 F3 3.592(10) 9_545
F4 F3 2.511(9) 11_546
F4 F3 2.511(9) 14_545
F4 F3 3.592(10) 16_546
F4 F4 3.845(13) 3_556
F4 F4 2.563(13) 3_656
F4 F9 3.42(2) 9_445
F4 F10 3.925(14) 1_555
F5 ZR1 1.765(12) 10_466
F5 K3 2.927(13) 12_555
F5 K4 3.938(6) 9_456
F5 K4 3.938(6) 9_556
F5 K5 3.292(10) 9_455
F5 F1 2.638(14) 12_565
F5 F1 2.638(14) 15_465
F5 F2 2.661(12) 1_556
F5 F2 3.743(13) 2_566
F5 F2 3.743(13) 5_566
F5 F2 2.661(12) 6_556
F5 F6 3.719(16) 10_466
F5 F7 3.648(12) 1_455
F5 F7 3.648(12) 3_656
F5 F8 3.715(8) 3_556
F5 F8 3.715(8) 3_656
F6 ZR1 1.954(11) 1_555
F6 K1 2.949(12) 12_564
F6 K2 3.257(2) 2_565
F6 K2 3.257(2) 2_665
F6 K2 2.864(12) 9_555
F6 K3 3.629(12) 4_664
F6 F1 2.612(13) 3_655
F6 F1 2.612(13) 8_555
F6 F1 3.450(12) 12_564
F6 F1 3.450(12) 15_564
F6 F2 2.679(11) 10_565
F6 F2 2.679(11) 13_565
F6 F3 3.566(12) 1_554
F6 F3 3.566(12) 6_654
F6 F5 3.719(16) 10_566
F7 ZR3 1.889(12) 1_555
F7 K3 2.794(9) 10_556
F7 K3 2.794(9) 12_655
F7 K5 2.722(13) 9_555
F7 F3 3.957(13) 9_545
F7 F3 3.957(13) 16_546
F7 F5 3.648(12) 1_655
F7 F5 3.648(12) 3_656
F7 F7 3.773(16) 3_656
F7 F7 2.635(16) 3_756
F7 F8 2.623(12) 1_555
F7 F8 2.623(12) 3_656
F7 F9 2.67(2) 1_555
F7 F10 2.713(15) 1_555
F8 ZR3 1.826(12) 1_555
F8 K3 3.490(4) 10_456
F8 K3 3.490(4) 10_556
F8 K4 3.174(12) 11_555
F8 F2 3.813(12) 4_665
F8 F2 3.813(12) 7_565
F8 F3 3.852(12) 11_546
F8 F3 3.852(12) 16_546
F8 F5 3.715(8) 3_556
F8 F5 3.715(8) 3_656
F8 F7 2.623(12) 1_555
F8 F7 2.623(12) 3_656
F8 F8 3.646(17) 3_656
F8 F9 2.638(20) 1_555
F8 F10 2.662(14) 1_555
F9 ZR3 1.81(2) 1_555
F9 K1 3.421(19) 10_566
F9 K1 3.421(19) 12_565
F9 K5 3.241(4) 9_455
F9 K5 3.241(4) 9_555
F9 F4 3.42(2) 9_555
F9 F4 3.42(2) 11_556
F9 F7 2.67(2) 1_555
F9 F7 2.67(2) 3_656
F9 F8 2.638(20) 1_555
F9 F8 2.638(20) 3_656
F9 F10 3.85(3) 1_555
F10 ZR2 2.082(13) 1_555
F10 ZR3 2.041(13) 1_555
F10 K3 3.844(3) 10_456
F10 K3 3.844(3) 10_556
F10 K3 3.844(3) 12_555
F10 K3 3.844(3) 12_655
F10 F3 2.573(10) 9_545
F10 F3 2.573(10) 11_546
F10 F3 2.573(10) 14_545
F10 F3 2.573(10) 16_546
F10 F4 3.925(14) 1_555
F10 F4 3.925(14) 3_656
F10 F7 2.713(15) 1_555
F10 F7 2.713(15) 3_656
F10 F8 2.662(14) 1_555
F10 F8 2.662(14) 3_656
F10 F9 3.85(3) 1_555
